data_4021877
loop_
_publ_author_name
'Warren W. Gerhardt'
'Marcus Weck'

_publ_contact_author_address
;School of Chemistry and Biochemistry
Georgia Institute of Technology, Atlanta, GA 30332-0400
;
_publ_contact_author_email marcus.weck@chemistry.gatech.edu
_publ_contact_author_fax 404-894-7452
_publ_contact_author_name 'Marcus Weck, Warren Gerhardt'
_publ_contact_author_phone 404-385-1796
_publ_section_title
;
 Investigations of Metal-Coordinated Peptides as Supramolecular Synthons
;
_journal_name_full 'Journal of Organic Chemistry'
_journal_page_first 6333
_journal_page_last 6341
_journal_paper_doi 10.1021/jo060395q
_journal_volume 71
_journal_year 2006
_chemical_formula_sum 'C21 H20 N4 O6'
_chemical_formula_weight 424.41
_chemical_name_systematic
; 
 ? 
;
_space_group_IT_number 4
_symmetry_cell_setting monoclinic
_symmetry_space_group_name_Hall 'P 2yb'
_symmetry_space_group_name_H-M 'P 1 21 1'
_atom_sites_solution_hydrogens geom
_atom_sites_solution_primary direct
_atom_sites_solution_secondary difmap
_audit_creation_method SHELXL-97
_cell_angle_alpha 90.00
_cell_angle_beta 100.1640(10)
_cell_angle_gamma 90.00
_cell_formula_units_Z 2
_cell_length_a 13.2293(4)
_cell_length_b 4.82920(10)
_cell_length_c 15.8456(4)
_cell_measurement_reflns_used 2919
_cell_measurement_temperature 173(2)
_cell_measurement_theta_max 61.30
_cell_measurement_theta_min 7.82
_cell_volume 996.44(4)
_computing_cell_refinement 'Bruker SMART'
_computing_data_collection 'Bruker SMART'
_computing_data_reduction 'Bruker SAINT'
_computing_molecular_graphics 'Bruker SHELXTL'
_computing_publication_material 'Bruker SHELXTL'
_computing_structure_refinement 'SHELXL-97 (Sheldrick, 1997)'
_computing_structure_solution 'SHELXS-97 (Sheldrick, 1990)'
_diffrn_ambient_temperature 173(2)
_diffrn_measured_fraction_theta_full 0.877
_diffrn_measured_fraction_theta_max 0.877
_diffrn_measurement_device_type 'CCD area detector'
_diffrn_measurement_method 'phi and omega scans'
_diffrn_radiation_monochromator graphite
_diffrn_radiation_source 'fine-focus sealed tube'
_diffrn_radiation_type CuK\a
_diffrn_radiation_wavelength 1.54178
_diffrn_reflns_av_R_equivalents 0.0143
_diffrn_reflns_av_sigmaI/netI 0.0250
_diffrn_reflns_limit_h_max 14
_diffrn_reflns_limit_h_min -12
_diffrn_reflns_limit_k_max 4
_diffrn_reflns_limit_k_min -5
_diffrn_reflns_limit_l_max 18
_diffrn_reflns_limit_l_min -17
_diffrn_reflns_number 3859
_diffrn_reflns_theta_full 61.32
_diffrn_reflns_theta_max 61.32
_diffrn_reflns_theta_min 7.82
_exptl_absorpt_coefficient_mu 0.887
_exptl_absorpt_correction_T_max 0.9487
_exptl_absorpt_correction_T_min 0.6183
_exptl_absorpt_correction_type multi-scan
_exptl_crystal_colour colorlous
_exptl_crystal_density_diffrn 1.415
_exptl_crystal_density_meas 0
_exptl_crystal_density_method 'not measured'
_exptl_crystal_description needle
_exptl_crystal_F_000 444
_exptl_crystal_size_max 0.60
_exptl_crystal_size_mid 0.09
_exptl_crystal_size_min 0.06
_refine_diff_density_max 0.132
_refine_diff_density_min -0.176
_refine_diff_density_rms 0.043
_refine_ls_abs_structure_details 'Flack H D (1983), Acta Cryst. A39, 876-881'
_refine_ls_abs_structure_Flack 0.1(2)
_refine_ls_extinction_method none
_refine_ls_goodness_of_fit_ref 1.049
_refine_ls_hydrogen_treatment mixed
_refine_ls_matrix_type full
_refine_ls_number_parameters 289
_refine_ls_number_reflns 2212
_refine_ls_number_restraints 1
_refine_ls_restrained_S_all 1.048
_refine_ls_R_factor_all 0.0327
_refine_ls_R_factor_gt 0.0305
_refine_ls_shift/su_max 0.000
_refine_ls_shift/su_mean 0.000
_refine_ls_structure_factor_coef Fsqd
_refine_ls_weighting_details 'calc w=1/[\s^2^(Fo^2^)+(0.0400P)^2^+0.1691P] where P=(Fo^2^+2Fc^2^)/3'
_refine_ls_weighting_scheme calc
_refine_ls_wR_factor_gt 0.0702
_refine_ls_wR_factor_ref 0.0714
_reflns_number_gt 2099
_reflns_number_total 2212
_reflns_threshold_expression >2sigma(I)
_cod_data_source_file jo060395qsi20060224_032158.cif
_cod_depositor_comments
;
The following automatic conversions were performed:
'_symmetry_cell_setting' value 'Monoclinic' changed to 'monoclinic'
according to '/home/saulius/struct/CIF-dictionaries/cif_core.dic'
dictionary named 'cif_core.dic' version 2.4.1 from 2010-06-29.

Automatic conversion script
Id: cif_fix_enum 1527 2010-12-29 10:47:43Z saulius 
;
_cod_original_sg_symbol_H-M 'P 21'
_cod_database_code 4021877

loop_
_symmetry_equiv_pos_as_xyz
'x, y, z'
'-x, y+1/2, -z'

loop_
_atom_site_label
_atom_site_type_symbol
_atom_site_fract_x
_atom_site_fract_y
_atom_site_fract_z
_atom_site_U_iso_or_equiv
_atom_site_adp_type
_atom_site_occupancy
_atom_site_symmetry_multiplicity
_atom_site_calc_flag
_atom_site_refinement_flags
C1 C 0.11478(19) 1.0664(5) 0.38154(13) 0.0252(5) Uani 1 1 d .
C2 C 0.0285(2) 1.2591(5) 0.35150(13) 0.0246(5) Uani 1 1 d .
C3 C -0.0241(2) 1.4293(5) 0.39764(14) 0.0310(6) Uani 1 1 d .
H3 H -0.0074 1.4384 0.4584 0.037 Uiso 1 1 calc R
C4 C -0.1033(2) 1.5885(6) 0.35204(15) 0.0357(6) Uani 1 1 d .
H4 H -0.1419 1.7073 0.3821 0.043 Uiso 1 1 calc R
C5 C -0.1263(2) 1.5757(6) 0.26344(15) 0.0367(7) Uani 1 1 d .
H5 H -0.1798 1.6887 0.2336 0.044 Uiso 1 1 calc R
C6 C -0.0729(2) 1.4010(6) 0.21722(14) 0.0335(6) Uani 1 1 d .
H6 H -0.0892 1.3914 0.1565 0.040 Uiso 1 1 calc R
C7 C 0.0046(2) 1.2422(5) 0.26272(13) 0.0260(6) Uani 1 1 d .
C8 C 0.0751(2) 1.0363(5) 0.23379(13) 0.0283(6) Uani 1 1 d .
C9 C 0.2228(2) 0.7526(5) 0.30752(14) 0.0275(6) Uani 1 1 d .
H9A H 0.1979 0.5860 0.2737 0.033 Uiso 1 1 calc R
H9B H 0.2503 0.6929 0.3669 0.033 Uiso 1 1 calc R
C10 C 0.3084(2) 0.8886(5) 0.26887(13) 0.0244(5) Uani 1 1 d .
C11 C 0.45319(18) 0.7954(5) 0.19544(13) 0.0233(5) Uani 1 1 d .
H11 H 0.4567 1.0022 0.1938 0.028 Uiso 1 1 calc R
C12 C 0.55771(18) 0.6791(5) 0.23725(13) 0.0264(6) Uani 1 1 d .
H12A H 0.5531 0.4747 0.2391 0.032 Uiso 1 1 calc R
H12B H 0.6091 0.7275 0.2012 0.032 Uiso 1 1 calc R
C13 C 0.5947(2) 0.7852(5) 0.32692(14) 0.0272(6) Uani 1 1 d .
C14 C 0.66450(19) 0.9999(5) 0.34317(14) 0.0318(6) Uani 1 1 d .
H14 H 0.6907 1.0844 0.2973 0.038 Uiso 1 1 calc R
C15 C 0.6962(2) 1.0916(6) 0.42658(16) 0.0412(7) Uani 1 1 d .
H15 H 0.7436 1.2410 0.4361 0.049 Uiso 1 1 calc R
C16 C 0.5973(2) 0.7718(6) 0.47800(16) 0.0425(8) Uani 1 1 d .
H16 H 0.5738 0.6877 0.5252 0.051 Uiso 1 1 calc R
C17 C 0.5606(2) 0.6697(5) 0.39687(14) 0.0333(6) Uani 1 1 d .
H17 H 0.5125 0.5218 0.3892 0.040 Uiso 1 1 calc R
C18 C 0.42385(19) 0.6838(5) 0.10472(13) 0.0228(5) Uani 1 1 d .
C19 C 0.3518(2) 0.7649(5) -0.04311(13) 0.0303(6) Uani 1 1 d .
H19A H 0.4078 0.6753 -0.0671 0.036 Uiso 1 1 calc R
H19B H 0.3271 0.9249 -0.0801 0.036 Uiso 1 1 calc R
C20 C 0.2650(2) 0.5614(5) -0.04551(13) 0.0293(6) Uani 1 1 d .
C21 C 0.1233(2) 0.4293(7) 0.01766(17) 0.0494(8) Uani 1 1 d .
H21A H 0.0738 0.4270 -0.0362 0.074 Uiso 1 1 calc R
H21B H 0.0887 0.4861 0.0646 0.074 Uiso 1 1 calc R
H21C H 0.1523 0.2436 0.0293 0.074 Uiso 1 1 calc R
N1 N 0.13816(15) 0.9411(4) 0.30818(10) 0.0258(5) Uani 1 1 d .
N2 N 0.37169(17) 0.7109(4) 0.24091(11) 0.0238(5) Uani 1 1 d .
N3 N 0.66374(19) 0.9811(5) 0.49411(12) 0.0422(6) Uani 1 1 d .
N4 N 0.39228(17) 0.8642(4) 0.04217(12) 0.0262(5) Uani 1 1 d .
O1 O 0.15774(13) 1.0214(4) 0.45400(9) 0.0351(5) Uani 1 1 d .
O2 O 0.08037(14) 0.9579(4) 0.16217(9) 0.0399(5) Uani 1 1 d .
O3 O 0.31650(15) 1.1412(3) 0.26608(11) 0.0396(5) Uani 1 1 d .
O4 O 0.42534(13) 0.4312(3) 0.09113(9) 0.0283(4) Uani 1 1 d .
O6 O 0.25080(15) 0.3699(4) -0.09510(10) 0.0411(5) Uani 1 1 d .
O7 O 0.20549(14) 0.6242(4) 0.01052(10) 0.0353(5) Uani 1 1 d .
H4N H 0.394(2) 1.027(6) 0.0527(14) 0.027(7) Uiso 1 1 d .
H2N H 0.363(2) 0.551(7) 0.2438(17) 0.045(9) Uiso 1 1 d .

loop_
_atom_site_aniso_label
_atom_site_aniso_U_11
_atom_site_aniso_U_22
_atom_site_aniso_U_33
_atom_site_aniso_U_23
_atom_site_aniso_U_13
_atom_site_aniso_U_12
C1 0.0219(15) 0.0270(12) 0.0280(11) 0.0042(10) 0.0078(9) 0.0007(12)
C2 0.0220(15) 0.0252(12) 0.0271(10) 0.0036(10) 0.0060(10) -0.0012(11)
C3 0.0337(16) 0.0318(14) 0.0289(11) 0.0044(11) 0.0094(10) 0.0030(13)
C4 0.0308(17) 0.0350(15) 0.0431(13) 0.0062(12) 0.0115(11) 0.0113(14)
C5 0.0285(16) 0.0374(15) 0.0430(13) 0.0102(12) 0.0034(11) 0.0068(14)
C6 0.0296(17) 0.0399(15) 0.0299(11) 0.0067(11) 0.0023(11) -0.0011(14)
C7 0.0248(16) 0.0246(12) 0.0284(11) 0.0039(10) 0.0045(10) -0.0029(12)
C8 0.0300(15) 0.0296(13) 0.0257(11) 0.0020(10) 0.0061(10) -0.0036(13)
C9 0.0275(16) 0.0232(12) 0.0353(11) 0.0022(10) 0.0152(10) 0.0049(12)
C10 0.0286(16) 0.0195(13) 0.0256(10) -0.0016(10) 0.0059(9) 0.0016(11)
C11 0.0228(15) 0.0188(11) 0.0287(11) -0.0024(8) 0.0059(10) -0.0016(11)
C12 0.0225(16) 0.0264(13) 0.0312(11) -0.0063(9) 0.0071(10) -0.0011(11)
C13 0.0212(16) 0.0261(13) 0.0337(12) -0.0035(10) 0.0026(10) 0.0050(12)
C14 0.0267(16) 0.0304(14) 0.0368(12) -0.0025(10) 0.0014(11) 0.0049(13)
C15 0.0346(18) 0.0347(15) 0.0496(15) -0.0103(13) -0.0057(13) -0.0002(14)
C16 0.053(2) 0.0393(16) 0.0353(13) -0.0032(12) 0.0092(13) 0.0039(16)
C17 0.0338(18) 0.0322(13) 0.0339(12) -0.0056(10) 0.0057(11) -0.0005(13)
C18 0.0181(15) 0.0236(14) 0.0285(11) -0.0022(9) 0.0088(10) -0.0015(11)
C19 0.0363(17) 0.0307(13) 0.0242(11) 0.0016(10) 0.0057(10) 0.0013(13)
C20 0.0318(16) 0.0301(13) 0.0241(10) 0.0015(10) -0.0002(10) 0.0064(13)
C21 0.0366(19) 0.0581(19) 0.0538(16) -0.0029(15) 0.0088(13) -0.0159(17)
N1 0.0260(13) 0.0261(10) 0.0269(9) 0.0025(8) 0.0088(8) 0.0036(10)
N2 0.0284(14) 0.0152(11) 0.0293(9) -0.0017(8) 0.0089(8) -0.0006(10)
N3 0.0461(16) 0.0412(14) 0.0361(11) -0.0106(10) -0.0013(10) 0.0102(13)
N4 0.0312(14) 0.0175(11) 0.0299(10) -0.0035(8) 0.0056(9) -0.0021(10)
O1 0.0339(11) 0.0450(11) 0.0263(8) 0.0062(7) 0.0049(7) 0.0111(10)
O2 0.0465(13) 0.0461(11) 0.0286(9) -0.0039(8) 0.0109(8) 0.0030(10)
O3 0.0443(13) 0.0186(9) 0.0638(11) 0.0000(8) 0.0313(9) 0.0006(9)
O4 0.0343(11) 0.0196(9) 0.0307(8) -0.0043(7) 0.0051(7) 0.0009(8)
O6 0.0450(13) 0.0390(10) 0.0374(9) -0.0138(8) 0.0019(8) -0.0037(10)
O7 0.0293(12) 0.0378(10) 0.0397(9) -0.0053(7) 0.0088(8) -0.0060(9)

loop_
_atom_type_symbol
_atom_type_description
_atom_type_scat_dispersion_real
_atom_type_scat_dispersion_imag
_atom_type_scat_source
C C 0.0181 0.0091 'International Tables Vol C Tables 4.2.6.8 and 6.1.1.4'
H H 0.0000 0.0000 'International Tables Vol C Tables 4.2.6.8 and 6.1.1.4'
N N 0.0311 0.0180 'International Tables Vol C Tables 4.2.6.8 and 6.1.1.4'
O O 0.0492 0.0322 'International Tables Vol C Tables 4.2.6.8 and 6.1.1.4'

loop_
_geom_angle_atom_site_label_1
_geom_angle_atom_site_label_2
_geom_angle_atom_site_label_3
_geom_angle
O1 C1 N1 125.4(2)
O1 C1 C2 128.6(2)
N1 C1 C2 106.03(17)
C3 C2 C7 122.0(2)
C3 C2 C1 129.78(19)
C7 C2 C1 108.2(2)
C2 C3 C4 117.4(2)
C2 C3 H3 121.3
C4 C3 H3 121.3
C5 C4 C3 120.8(2)
C5 C4 H4 119.6
C3 C4 H4 119.6
C4 C5 C6 121.3(2)
C4 C5 H5 119.3
C6 C5 H5 119.3
C7 C6 C5 117.6(2)
C7 C6 H6 121.2
C5 C6 H6 121.2
C6 C7 C2 120.8(2)
C6 C7 C8 131.2(2)
C2 C7 C8 107.9(2)
O2 C8 N1 124.3(2)
O2 C8 C7 129.8(2)
N1 C8 C7 105.86(17)
N1 C9 C10 111.23(18)
N1 C9 H9A 109.4
C10 C9 H9A 109.4
N1 C9 H9B 109.4
C10 C9 H9B 109.4
H9A C9 H9B 108.0
O3 C10 N2 124.5(2)
O3 C10 C9 121.2(2)
N2 C10 C9 114.27(19)
N2 C11 C18 106.28(18)
N2 C11 C12 111.96(17)
C18 C11 C12 109.85(19)
N2 C11 H11 109.6
C18 C11 H11 109.6
C12 C11 H11 109.6
C13 C12 C11 113.64(19)
C13 C12 H12A 108.8
C11 C12 H12A 108.8
C13 C12 H12B 108.8
C11 C12 H12B 108.8
H12A C12 H12B 107.7
C14 C13 C17 117.0(2)
C14 C13 C12 121.7(2)
C17 C13 C12 121.3(2)
C13 C14 C15 119.8(3)
C13 C14 H14 120.1
C15 C14 H14 120.1
N3 C15 C14 123.5(3)
N3 C15 H15 118.3
C14 C15 H15 118.3
N3 C16 C17 124.0(3)
N3 C16 H16 118.0
C17 C16 H16 118.0
C16 C17 C13 119.4(3)
C16 C17 H17 120.3
C13 C17 H17 120.3
O4 C18 N4 121.9(2)
O4 C18 C11 120.28(19)
N4 C18 C11 117.8(2)
N4 C19 C20 113.30(19)
N4 C19 H19A 108.9
C20 C19 H19A 108.9
N4 C19 H19B 108.9
C20 C19 H19B 108.9
H19A C19 H19B 107.7
O6 C20 O7 124.8(3)
O6 C20 C19 123.2(2)
O7 C20 C19 112.0(2)
O7 C21 H21A 109.5
O7 C21 H21B 109.5
H21A C21 H21B 109.5
O7 C21 H21C 109.5
H21A C21 H21C 109.5
H21B C21 H21C 109.5
C1 N1 C8 111.95(19)
C1 N1 C9 124.50(18)
C8 N1 C9 123.36(18)
C10 N2 C11 123.3(2)
C10 N2 H2N 120(2)
C11 N2 H2N 116(2)
C15 N3 C16 116.4(2)
C18 N4 C19 119.7(2)
C18 N4 H4N 119.6(17)
C19 N4 H4N 120.7(17)
C20 O7 C21 116.4(2)

loop_
_geom_bond_atom_site_label_1
_geom_bond_atom_site_label_2
_geom_bond_distance
C1 O1 1.208(2)
C1 N1 1.393(3)
C1 C2 1.484(3)
C2 C3 1.369(3)
C2 C7 1.389(3)
C3 C4 1.394(3)
C3 H3 0.9500
C4 C5 1.384(3)
C4 H4 0.9500
C5 C6 1.390(4)
C5 H5 0.9500
C6 C7 1.378(3)
C6 H6 0.9500
C7 C8 1.489(3)
C8 O2 1.210(3)
C8 N1 1.396(3)
C9 N1 1.445(3)
C9 C10 1.528(3)
C9 H9A 0.9900
C9 H9B 0.9900
C10 O3 1.226(3)
C10 N2 1.329(3)
C11 N2 1.457(3)
C11 C18 1.520(3)
C11 C12 1.531(3)
C11 H11 1.0000
C12 C13 1.508(3)
C12 H12A 0.9900
C12 H12B 0.9900
C13 C14 1.382(4)
C13 C17 1.385(3)
C14 C15 1.387(3)
C14 H14 0.9500
C15 N3 1.333(4)
C15 H15 0.9500
C16 N3 1.334(4)
C16 C17 1.382(3)
C16 H16 0.9500
C17 H17 0.9500
C18 O4 1.239(3)
C18 N4 1.330(3)
C19 N4 1.445(3)
C19 C20 1.506(4)
C19 H19A 0.9900
C19 H19B 0.9900
C20 O6 1.207(3)
C20 O7 1.322(3)
C21 O7 1.457(3)
C21 H21A 0.9800
C21 H21B 0.9800
C21 H21C 0.9800
N2 H2N 0.79(3)
N4 H4N 0.80(3)

loop_
_geom_hbond_atom_site_label_D
_geom_hbond_atom_site_label_H
_geom_hbond_atom_site_label_A
_geom_hbond_distance_DH
_geom_hbond_distance_HA
_geom_hbond_distance_DA
_geom_hbond_angle_DHA
_geom_hbond_site_symmetry_A
N4 H4N O4 0.80(3) 2.07(3) 2.858(3) 169(3) 1_565
N2 H2N O3 0.79(3) 2.12(3) 2.892(3) 169(3) 1_545

loop_
_geom_torsion_atom_site_label_1
_geom_torsion_atom_site_label_2
_geom_torsion_atom_site_label_3
_geom_torsion_atom_site_label_4
_geom_torsion
O1 C1 C2 C3 -0.9(5)
N1 C1 C2 C3 179.0(2)
O1 C1 C2 C7 179.9(2)
N1 C1 C2 C7 -0.3(3)
C7 C2 C3 C4 -0.4(4)
C1 C2 C3 C4 -179.5(2)
C2 C3 C4 C5 -0.7(4)
C3 C4 C5 C6 1.2(4)
C4 C5 C6 C7 -0.5(4)
C5 C6 C7 C2 -0.5(4)
C5 C6 C7 C8 179.6(2)
C3 C2 C7 C6 1.0(4)
C1 C2 C7 C6 -179.7(2)
C3 C2 C7 C8 -179.1(2)
C1 C2 C7 C8 0.2(3)
C6 C7 C8 O2 -0.5(5)
C2 C7 C8 O2 179.6(3)
C6 C7 C8 N1 179.8(3)
C2 C7 C8 N1 -0.1(3)
N1 C9 C10 O3 21.5(3)
N1 C9 C10 N2 -159.44(18)
N2 C11 C12 C13 -63.8(2)
C18 C11 C12 C13 178.39(19)
C11 C12 C13 C14 -98.7(3)
C11 C12 C13 C17 81.9(3)
C17 C13 C14 C15 -0.7(4)
C12 C13 C14 C15 179.8(2)
C13 C14 C15 N3 0.8(4)
N3 C16 C17 C13 1.0(4)
C14 C13 C17 C16 -0.1(4)
C12 C13 C17 C16 179.4(2)
N2 C11 C18 O4 -69.1(3)
C12 C11 C18 O4 52.2(3)
N2 C11 C18 N4 107.7(2)
C12 C11 C18 N4 -130.9(2)
N4 C19 C20 O6 -145.9(2)
N4 C19 C20 O7 36.3(3)
O1 C1 N1 C8 -179.9(2)
C2 C1 N1 C8 0.2(3)
O1 C1 N1 C9 -4.8(4)
C2 C1 N1 C9 175.3(2)
O2 C8 N1 C1 -179.8(2)
C7 C8 N1 C1 -0.1(3)
O2 C8 N1 C9 5.1(4)
C7 C8 N1 C9 -175.2(2)
C10 C9 N1 C1 -107.6(2)
C10 C9 N1 C8 67.0(3)
O3 C10 N2 C11 -6.3(3)
C9 C10 N2 C11 174.70(18)
C18 C11 N2 C10 -113.5(2)
C12 C11 N2 C10 126.6(2)
C14 C15 N3 C16 0.0(4)
C17 C16 N3 C15 -0.9(4)
O4 C18 N4 C19 4.4(4)
C11 C18 N4 C19 -172.4(2)
C20 C19 N4 C18 54.2(3)
O6 C20 O7 C21 6.5(3)
C19 C20 O7 C21 -175.8(2)

loop_
_cod_related_entry_id
_cod_related_entry_database
_cod_related_entry_code
1 ChemSpider 21194314
